data_7245946
loop_
_publ_author_name
'Yin, Jia-Ling'
'Yin, Meng-Ru'
'Yong, Guo-Ping'

_publ_section_title
;
 From two-dimensional networks to three-dimensional metal--organic
 frameworks mediated by solvent ratio: luminescence and gas adsorption
 properties
;
_journal_issue 4
_journal_name_full CrystEngComm
_journal_page_first 683
_journal_page_last 689
_journal_paper_doi 10.1039/D2CE01472F
_journal_volume 25
_journal_year 2023
_chemical_formula_sum 'C72 H48 Cl4 Co3 N18 O20'
_chemical_formula_weight 1803.87
_space_group_crystal_system triclinic
_space_group_IT_number 2
_space_group_name_Hall '-P 1'
_space_group_name_H-M_alt 'P -1'
_atom_sites_solution_hydrogens mixed
_audit_creation_method SHELXL-2014/7
_audit_update_record
;
2022-10-25 deposited with the CCDC.	2022-12-02 downloaded from the CCDC.
;
_cell_angle_alpha 85.962(2)
_cell_angle_beta 88.842(2)
_cell_angle_gamma 82.075(2)
_cell_formula_units_Z 1
_cell_length_a 8.7689(3)
_cell_length_b 14.4511(3)
_cell_length_c 15.1302(5)
_cell_measurement_reflns_used 10129
_cell_measurement_temperature 293(2)
_cell_measurement_theta_max 72.8315
_cell_measurement_theta_min 4.9306
_cell_volume 1894.17(10)
_computing_cell_refinement 'CrysAlisPro 1.171.41.110a (Rigaku OD, 2021)'
_computing_data_collection 'CrysAlisPro 1.171.41.110a (Rigaku OD, 2021)'
_computing_data_reduction 'CrysAlisPro 1.171.41.110a (Rigaku OD, 2021)'
_computing_structure_refinement 'SHELXL-2014/7 (Sheldrick, 2014)'
_computing_structure_solution 'ShelXT (Sheldrick, 2015)'
_diffrn_ambient_temperature 293(2)
_diffrn_measured_fraction_theta_full 0.998
_diffrn_measured_fraction_theta_max 0.970
_diffrn_measurement_device_type 'SuperNova, Dual, Cu at home/near, AtlasS2'
_diffrn_radiation_type CuK\a
_diffrn_radiation_wavelength 1.54184
_diffrn_reflns_av_R_equivalents 0.0243
_diffrn_reflns_av_unetI/netI 0.0297
_diffrn_reflns_Laue_measured_fraction_full 0.998
_diffrn_reflns_Laue_measured_fraction_max 0.970
_diffrn_reflns_limit_h_max 10
_diffrn_reflns_limit_h_min -10
_diffrn_reflns_limit_k_max 17
_diffrn_reflns_limit_k_min -11
_diffrn_reflns_limit_l_max 18
_diffrn_reflns_limit_l_min -18
_diffrn_reflns_number 13066
_diffrn_reflns_point_group_measured_fraction_full 0.998
_diffrn_reflns_point_group_measured_fraction_max 0.970
_diffrn_reflns_theta_full 67.684
_diffrn_reflns_theta_max 73.032
_diffrn_reflns_theta_min 4.114
_diffrn_source 'micro-focus sealed X-ray tube'
_exptl_absorpt_coefficient_mu 7.120
_exptl_absorpt_correction_T_max 0.278
_exptl_absorpt_correction_T_min 0.261
_exptl_absorpt_correction_type multi-scan
_exptl_absorpt_process_details
;
CrysAlisPro 1.171.41.110a (Rigaku Oxford Diffraction, 2021)
Empirical absorption correction using spherical harmonics,
implemented in SCALE3 ABSPACK scaling algorithm.
;
_exptl_crystal_colour red
_exptl_crystal_density_diffrn 1.581
_exptl_crystal_description block
_exptl_crystal_F_000 915
_exptl_crystal_size_max 0.220
_exptl_crystal_size_mid 0.210
_exptl_crystal_size_min 0.180
_refine_diff_density_max 3.320
_refine_diff_density_min -0.829
_refine_diff_density_rms 0.114
_refine_ls_extinction_method none
_refine_ls_goodness_of_fit_ref 1.093
_refine_ls_hydrogen_treatment mixed
_refine_ls_matrix_type full
_refine_ls_number_parameters 535
_refine_ls_number_reflns 7328
_refine_ls_number_restraints 0
_refine_ls_restrained_S_all 1.093
_refine_ls_R_factor_all 0.0681
_refine_ls_R_factor_gt 0.0648
_refine_ls_shift/su_max 0.001
_refine_ls_shift/su_mean 0.000
_refine_ls_structure_factor_coef Fsqd
_refine_ls_weighting_details 'w=1/[\s^2^(Fo^2^)+(0.1391P)^2^+1.8333P] where P=(Fo^2^+2Fc^2^)/3'
_refine_ls_weighting_scheme calc
_refine_ls_wR_factor_gt 0.2003
_refine_ls_wR_factor_ref 0.2055
_reflns_Friedel_coverage 0.000
_reflns_number_gt 6823
_reflns_number_total 7554
_reflns_threshold_expression 'I > 2\s(I)'
_cod_data_source_file d2ce01472f2.cif
_cod_data_source_block 2
_cod_depositor_comments 'Adding full bibliography for 7245945--7245947.cif.'
_cod_database_code 7245946
_shelx_shelxl_version_number 2014/7
_shelx_space_group_comment
;
The symmetry employed for this shelxl refinement is uniquely defined
by the following loop, which should always be used as a source of
symmetry information in preference to the above space-group names.
They are only intended as comments.
;
_shelx_estimated_absorpt_t_min 0.305
_shelx_estimated_absorpt_t_max 0.362

loop_
_space_group_symop_operation_xyz
'x, y, z'
'-x, -y, -z'

loop_
_atom_site_label
_atom_site_type_symbol
_atom_site_fract_x
_atom_site_fract_y
_atom_site_fract_z
_atom_site_U_iso_or_equiv
_atom_site_adp_type
_atom_site_occupancy
_atom_site_site_symmetry_order
_atom_site_calc_flag
_atom_site_refinement_flags_posn
_atom_site_refinement_flags_adp
_atom_site_refinement_flags_occupancy
_atom_site_disorder_assembly
_atom_site_disorder_group
Co2 Co 1.0000 0.5000 1.0000 0.0219(2) Uani 1 2 d S . P . .
Co1 Co 0.67094(6) 0.46529(4) 0.71206(3) 0.02637(18) Uani 1 1 d . . . . .
Cl1 Cl 1.21306(16) 0.81958(10) 0.69439(11) 0.0665(4) Uani 1 1 d . . . . .
Cl2 Cl 1.15342(14) 0.03593(10) 0.87960(11) 0.0676(4) Uani 1 1 d . . . . .
O2 O 0.9342(3) 0.58303(17) 0.88076(16) 0.0299(5) Uani 1 1 d . . . . .
O5 O 1.1167(3) 0.6071(2) 1.0314(2) 0.0340(6) Uani 1 1 d . . . . .
O1 O 0.7852(4) 0.4920(2) 0.82228(18) 0.0396(7) Uani 1 1 d . . . . .
O3 O 0.8808(3) 0.4117(2) 0.66150(19) 0.0366(6) Uani 1 1 d . . . . .
O6 O 0.4506(3) 0.5150(2) 0.7544(2) 0.0401(6) Uani 1 1 d . . . . .
N7 N 0.6969(3) 0.31930(19) 0.77239(19) 0.0247(6) Uani 1 1 d . . . . .
O9 O 1.2295(4) 0.7450(2) 0.9385(2) 0.0509(8) Uani 1 1 d G . . . .
H4 H 1.1647 0.7942 0.9306 0.076 Uiso 1 1 d G U . . .
H3 H 1.2484 0.7267 0.8868 0.076 Uiso 1 1 d G U . . .
N4 N 0.4376(4) 0.5852(2) 0.3980(2) 0.0296(6) Uani 1 1 d . . . . .
O4 O 1.0615(4) 0.2879(2) 0.6641(3) 0.0607(10) Uani 1 1 d . . . . .
N3 N 0.7247(4) 0.6092(2) 0.68041(19) 0.0275(6) Uani 1 1 d . . . . .
N8 N 0.2017(3) 0.4251(2) 0.9352(2) 0.0294(6) Uani 1 1 d . . . . .
N6 N 0.7465(4) -0.0355(2) 0.8711(3) 0.0430(8) Uani 1 1 d . . . . .
N1 N 1.0645(5) 0.9834(3) 0.6322(3) 0.0514(10) Uani 1 1 d . . . . .
N2 N 0.8223(5) 0.9526(2) 0.6190(2) 0.0427(8) Uani 1 1 d . . . . .
C28 C 0.8334(4) 0.2736(2) 0.7463(2) 0.0262(7) Uani 1 1 d . . . . .
C13 C 0.8494(4) 0.5641(2) 0.8216(2) 0.0267(7) Uani 1 1 d . . . . .
N9 N 0.4030(5) 0.5858(3) 0.7946(3) 0.0458(9) Uani 1 1 d . . . . .
C32 C 0.4643(4) 0.3241(2) 0.8640(2) 0.0280(7) Uani 1 1 d . . . . .
C29 C 0.6084(4) 0.2724(2) 0.8277(2) 0.0273(7) Uani 1 1 d . . . . .
N5 N 0.9848(5) -0.1021(3) 0.9091(3) 0.0543(10) Uani 1 1 d . . . . .
C31 C 0.9343(4) 0.3281(3) 0.6852(3) 0.0332(8) Uani 1 1 d . . . . .
C11 C 0.8198(4) 0.6335(2) 0.7416(2) 0.0274(7) Uani 1 1 d . . . . .
C26 C 0.7915(5) 0.1311(3) 0.8281(3) 0.0340(8) Uani 1 1 d . . . . .
C27 C 0.8838(4) 0.1813(3) 0.7724(3) 0.0324(8) Uani 1 1 d . . . . .
H27A H 0.9789 0.1528 0.7530 0.039 Uiso 1 1 calc R U . . .
C10 C 0.6924(4) 0.6696(3) 0.6099(2) 0.0304(7) Uani 1 1 d . . . . .
C7 C 0.9094(6) 0.8696(3) 0.6520(3) 0.0401(9) Uani 1 1 d . . . . .
C14 C 0.5986(4) 0.6423(2) 0.5376(2) 0.0293(7) Uani 1 1 d . . . . .
C18 C 0.6634(5) 0.6364(3) 0.4535(3) 0.0376(9) Uani 1 1 d . . . . .
H18A H 0.7617 0.6519 0.4422 0.045 Uiso 1 1 calc R U . . .
C16 C 0.3715(4) 0.5958(3) 0.4783(2) 0.0310(7) Uani 1 1 d . . . . .
H16A H 0.2700 0.5847 0.4865 0.037 Uiso 1 1 calc R U . . .
C30 C 0.6513(5) 0.1790(3) 0.8567(3) 0.0364(8) Uani 1 1 d . . . . .
H30A H 0.5870 0.1485 0.8949 0.044 Uiso 1 1 calc R U . . .
C34 C 0.3405(4) 0.4277(3) 0.9677(3) 0.0349(8) Uani 1 1 d . . . . .
H34A H 0.3487 0.4629 1.0161 0.042 Uiso 1 1 calc R U . . .
C8 C 0.8481(5) 0.7796(3) 0.6625(3) 0.0359(8) Uani 1 1 d . . . . .
C9 C 0.7505(5) 0.7546(3) 0.5992(3) 0.0390(9) Uani 1 1 d . . . . .
H9A H 0.7241 0.7950 0.5496 0.047 Uiso 1 1 calc R U . . .
C17 C 0.5804(5) 0.6072(3) 0.3868(3) 0.0382(9) Uani 1 1 d . . . . .
H17A H 0.6260 0.6025 0.3309 0.046 Uiso 1 1 calc R U . . .
C12 C 0.8838(5) 0.7156(3) 0.7352(2) 0.0326(8) Uani 1 1 d . . . . .
H12A H 0.9499 0.7284 0.7787 0.039 Uiso 1 1 calc R U . . .
C36 C 0.3203(5) 0.3180(3) 0.8316(3) 0.0384(9) Uani 1 1 d . . . . .
H36A H 0.3089 0.2798 0.7860 0.046 Uiso 1 1 calc R U . . .
C33 C 0.4734(4) 0.3802(3) 0.9329(3) 0.0362(8) Uani 1 1 d . . . . .
H33A H 0.5687 0.3862 0.9560 0.043 Uiso 1 1 calc R U . . .
C2 C 0.9225(7) 1.0188(3) 0.6077(3) 0.0475(11) Uani 1 1 d . . . . .
C20 C 0.8435(5) 0.0335(3) 0.8566(3) 0.0410(9) Uani 1 1 d . . . . .
C15 C 0.4484(4) 0.6228(3) 0.5493(2) 0.0312(7) Uani 1 1 d . . . . .
H15A H 0.4000 0.6278 0.6044 0.037 Uiso 1 1 calc R U . . .
C25 C 0.8372(6) -0.1163(3) 0.9036(3) 0.0490(11) Uani 1 1 d . . . . .
C35 C 0.1924(4) 0.3702(3) 0.8687(3) 0.0393(9) Uani 1 1 d . . . . .
H35A H 0.0958 0.3665 0.8460 0.047 Uiso 1 1 calc R U . . .
C1 C 1.0532(6) 0.8936(3) 0.6596(3) 0.0453(10) Uani 1 1 d . . . . .
C24 C 0.7686(8) -0.1971(3) 0.9248(4) 0.0626(15) Uani 1 1 d . . . . .
H24A H 0.8264 -0.2514 0.9491 0.075 Uiso 1 1 calc R U . . .
C19 C 0.9865(6) -0.0125(3) 0.8803(3) 0.0474(11) Uani 1 1 d . . . . .
C3 C 0.8650(9) 1.1108(3) 0.5737(4) 0.0633(15) Uani 1 1 d . . . . .
H3A H 0.9312 1.1552 0.5617 0.076 Uiso 1 1 calc R U . . .
C6 C 0.6680(7) 0.9761(4) 0.6057(4) 0.0574(13) Uani 1 1 d . . . . .
H6A H 0.6014 0.9317 0.6169 0.069 Uiso 1 1 calc R U . . .
C21 C 0.5946(6) -0.0349(3) 0.8528(4) 0.0603(14) Uani 1 1 d . . . . .
H21A H 0.5369 0.0190 0.8277 0.072 Uiso 1 1 calc R U . . .
O7 O 0.2698(8) 0.6185(5) 0.7886(5) 0.122(2) Uani 1 1 d . . . . .
C23 C 0.6176(8) -0.1948(4) 0.9093(5) 0.0701(17) Uani 1 1 d . . . . .
H23A H 0.5708 -0.2479 0.9238 0.084 Uiso 1 1 calc R U . . .
O8 O 0.4842(8) 0.6214(5) 0.8407(5) 0.119(2) Uani 1 1 d . . . . .
C4 C 0.7137(10) 1.1322(4) 0.5593(5) 0.0772(19) Uani 1 1 d . . . . .
H4A H 0.6745 1.1925 0.5379 0.093 Uiso 1 1 calc R U . . .
C5 C 0.6130(9) 1.0648(4) 0.5759(5) 0.0736(17) Uani 1 1 d . . . . .
H5A H 0.5080 1.0814 0.5664 0.088 Uiso 1 1 calc R U . . .
C22 C 0.5287(7) -0.1131(4) 0.8714(5) 0.0707(17) Uani 1 1 d . . . . .
H22A H 0.4252 -0.1133 0.8593 0.085 Uiso 1 1 calc R U . . .
H2 H 1.158(6) 0.590(4) 1.071(4) 0.034(13) Uiso 1 1 d . . . . .
H1 H 1.152(8) 0.654(5) 1.006(5) 0.07(2) Uiso 1 1 d . . . . .
O10 O 0.2585(8) 1.1314(5) 0.6118(5) 0.118(2) Uiso 1 1 d . . . . .

loop_
_atom_site_aniso_label
_atom_site_aniso_U_11
_atom_site_aniso_U_22
_atom_site_aniso_U_33
_atom_site_aniso_U_23
_atom_site_aniso_U_13
_atom_site_aniso_U_12
Co2 0.0192(4) 0.0238(4) 0.0221(4) 0.0000(3) -0.0013(3) -0.0019(3)
Co1 0.0321(3) 0.0256(3) 0.0225(3) 0.0005(2) -0.0051(2) -0.0084(2)
Cl1 0.0582(7) 0.0556(7) 0.0863(10) 0.0028(6) -0.0165(7) -0.0112(6)
Cl2 0.0414(6) 0.0632(8) 0.0932(10) 0.0059(7) 0.0012(6) 0.0040(5)
O2 0.0346(13) 0.0304(12) 0.0255(12) 0.0028(10) -0.0104(10) -0.0080(10)
O5 0.0370(14) 0.0347(14) 0.0317(14) 0.0054(11) -0.0107(12) -0.0129(11)
O1 0.0583(18) 0.0350(14) 0.0292(13) 0.0077(11) -0.0172(12) -0.0217(13)
O3 0.0315(13) 0.0358(14) 0.0417(15) 0.0086(12) 0.0047(11) -0.0088(11)
O6 0.0410(15) 0.0354(14) 0.0440(16) -0.0079(12) 0.0050(12) -0.0038(12)
N7 0.0268(14) 0.0227(13) 0.0246(13) -0.0005(11) -0.0004(11) -0.0040(11)
O9 0.0536(19) 0.0372(16) 0.058(2) 0.0074(14) 0.0113(15) 0.0008(14)
N4 0.0374(16) 0.0284(15) 0.0238(14) 0.0012(11) -0.0048(12) -0.0088(12)
O4 0.0436(18) 0.0448(17) 0.089(3) 0.0056(17) 0.0379(18) -0.0013(14)
N3 0.0345(15) 0.0260(14) 0.0228(14) 0.0004(11) -0.0034(11) -0.0074(11)
N8 0.0255(14) 0.0325(15) 0.0290(15) -0.0018(12) 0.0029(11) -0.0009(12)
N6 0.047(2) 0.0247(16) 0.055(2) 0.0016(15) 0.0141(17) -0.0001(14)
N1 0.069(3) 0.0378(19) 0.052(2) -0.0015(17) -0.0024(19) -0.0252(19)
N2 0.063(2) 0.0288(17) 0.0381(18) 0.0008(14) -0.0108(16) -0.0115(16)
C28 0.0255(16) 0.0274(16) 0.0264(16) -0.0013(13) 0.0038(13) -0.0071(13)
C13 0.0289(16) 0.0262(16) 0.0249(16) 0.0008(13) -0.0032(13) -0.0042(13)
N9 0.056(2) 0.0363(18) 0.042(2) 0.0010(15) 0.0090(17) -0.0001(16)
C32 0.0254(16) 0.0263(16) 0.0306(17) 0.0049(13) 0.0052(13) -0.0014(13)
C29 0.0275(16) 0.0254(16) 0.0286(17) -0.0015(13) 0.0054(13) -0.0035(13)
N5 0.062(3) 0.0341(19) 0.059(2) 0.0071(17) 0.010(2) 0.0128(17)
C31 0.0308(18) 0.0329(19) 0.0371(19) -0.0006(15) 0.0078(15) -0.0106(15)
C11 0.0344(17) 0.0252(16) 0.0228(16) 0.0020(13) -0.0044(13) -0.0062(13)
C26 0.0363(19) 0.0253(17) 0.038(2) 0.0013(15) 0.0071(15) 0.0019(14)
C27 0.0288(17) 0.0296(18) 0.0375(19) -0.0014(15) 0.0090(14) -0.0010(14)
C10 0.0388(19) 0.0263(17) 0.0263(17) 0.0004(13) -0.0053(14) -0.0063(14)
C7 0.060(3) 0.0290(19) 0.0340(19) 0.0034(15) -0.0133(18) -0.0148(18)
C14 0.0389(19) 0.0248(16) 0.0247(16) 0.0013(13) -0.0071(14) -0.0068(14)
C18 0.042(2) 0.045(2) 0.0299(18) 0.0023(16) -0.0009(16) -0.0223(17)
C16 0.0337(18) 0.0290(17) 0.0298(18) 0.0014(14) -0.0009(14) -0.0037(14)
C30 0.0346(19) 0.0275(18) 0.045(2) 0.0055(16) 0.0127(16) -0.0033(15)
C34 0.0278(18) 0.0360(19) 0.041(2) -0.0099(16) 0.0010(15) -0.0017(14)
C8 0.049(2) 0.0278(18) 0.0329(19) -0.0002(15) -0.0053(16) -0.0120(16)
C9 0.056(2) 0.0302(19) 0.0316(19) 0.0062(15) -0.0136(17) -0.0111(17)
C17 0.044(2) 0.050(2) 0.0238(17) 0.0001(16) 0.0006(15) -0.0190(18)
C12 0.042(2) 0.0301(18) 0.0276(17) 0.0004(14) -0.0086(15) -0.0098(15)
C36 0.0330(19) 0.049(2) 0.035(2) -0.0147(17) 0.0034(15) -0.0064(17)
C33 0.0238(17) 0.038(2) 0.047(2) -0.0103(17) -0.0006(15) -0.0021(14)
C2 0.079(3) 0.0263(19) 0.040(2) -0.0021(16) -0.001(2) -0.018(2)
C20 0.042(2) 0.0260(18) 0.052(2) 0.0027(17) 0.0143(18) 0.0010(16)
C15 0.0382(19) 0.0310(18) 0.0241(17) 0.0013(13) 0.0000(14) -0.0051(14)
C25 0.065(3) 0.0264(19) 0.050(3) 0.0040(17) 0.018(2) 0.0078(19)
C35 0.0234(17) 0.057(3) 0.037(2) -0.0117(18) -0.0005(15) -0.0020(16)
C1 0.065(3) 0.037(2) 0.037(2) 0.0002(17) -0.010(2) -0.016(2)
C24 0.096(4) 0.028(2) 0.061(3) 0.006(2) 0.022(3) -0.004(2)
C19 0.047(2) 0.035(2) 0.054(3) 0.0050(19) 0.010(2) 0.0081(18)
C3 0.110(5) 0.031(2) 0.050(3) 0.003(2) -0.006(3) -0.016(3)
C6 0.064(3) 0.045(3) 0.062(3) -0.003(2) -0.014(3) -0.004(2)
C21 0.053(3) 0.035(2) 0.091(4) 0.004(2) 0.015(3) -0.004(2)
O7 0.102(4) 0.124(5) 0.126(5) -0.046(4) -0.019(4) 0.058(4)
C23 0.093(5) 0.036(2) 0.082(4) 0.000(3) 0.027(3) -0.020(3)
O8 0.118(5) 0.131(5) 0.129(5) -0.087(4) 0.032(4) -0.060(4)
C4 0.116(6) 0.034(3) 0.077(4) 0.002(3) -0.019(4) 0.005(3)
C5 0.082(4) 0.057(3) 0.077(4) -0.002(3) -0.023(3) 0.011(3)
C22 0.066(3) 0.044(3) 0.104(5) -0.003(3) 0.020(3) -0.020(2)

loop_
_atom_type_symbol
_atom_type_description
_atom_type_scat_dispersion_real
_atom_type_scat_dispersion_imag
_atom_type_scat_source
C C 0.0181 0.0091 'International Tables Vol C Tables 4.2.6.8 and 6.1.1.4'
H H 0.0000 0.0000 'International Tables Vol C Tables 4.2.6.8 and 6.1.1.4'
Cl Cl 0.3639 0.7018 'International Tables Vol C Tables 4.2.6.8 and 6.1.1.4'
Co Co -2.3653 3.6143 'International Tables Vol C Tables 4.2.6.8 and 6.1.1.4'
N N 0.0311 0.0180 'International Tables Vol C Tables 4.2.6.8 and 6.1.1.4'
O O 0.0492 0.0322 'International Tables Vol C Tables 4.2.6.8 and 6.1.1.4'

loop_
_geom_angle_atom_site_label_1
_geom_angle_atom_site_label_2
_geom_angle_atom_site_label_3
_geom_angle
_geom_angle_site_symmetry_1
_geom_angle_site_symmetry_3
_geom_angle_publ_flag
O5 Co2 O5 180.0 2_767 . ?
O5 Co2 O2 93.35(11) 2_767 . ?
O5 Co2 O2 86.65(11) . . ?
O5 Co2 O2 86.65(11) 2_767 2_767 ?
O5 Co2 O2 93.35(11) . 2_767 ?
O2 Co2 O2 180.0 . 2_767 ?
O5 Co2 N8 93.19(12) 2_767 2_667 ?
O5 Co2 N8 86.81(12) . 2_667 ?
O2 Co2 N8 87.92(11) . 2_667 ?
O2 Co2 N8 92.08(11) 2_767 2_667 ?
O5 Co2 N8 86.81(12) 2_767 1_655 ?
O5 Co2 N8 93.19(12) . 1_655 ?
O2 Co2 N8 92.08(11) . 1_655 ?
O2 Co2 N8 87.92(11) 2_767 1_655 ?
N8 Co2 N8 180.0 2_667 1_655 ?
O1 Co1 O3 87.34(13) . . ?
O1 Co1 O6 97.36(13) . . ?
O3 Co1 O6 175.24(12) . . ?
O1 Co1 N4 171.15(12) . 2_666 ?
O3 Co1 N4 88.87(12) . 2_666 ?
O6 Co1 N4 86.37(12) . 2_666 ?
O1 Co1 N3 76.92(11) . . ?
O3 Co1 N3 90.13(11) . . ?
O6 Co1 N3 91.68(12) . . ?
N4 Co1 N3 111.10(11) 2_666 . ?
O1 Co1 N7 84.21(11) . . ?
O3 Co1 N7 78.75(11) . . ?
O6 Co1 N7 100.88(11) . . ?
N4 Co1 N7 87.21(11) 2_666 . ?
N3 Co1 N7 158.54(11) . . ?
C13 O2 Co2 127.3(2) . . ?
Co2 O5 H2 106(4) . . ?
Co2 O5 H1 140(5) . . ?
H2 O5 H1 111(6) . . ?
C13 O1 Co1 119.6(2) . . ?
C31 O3 Co1 118.1(2) . . ?
N9 O6 Co1 130.2(3) . . ?
C29 N7 C28 117.8(3) . . ?
C29 N7 Co1 133.2(2) . . ?
C28 N7 Co1 108.9(2) . . ?
H4 O9 H3 104.4 . . ?
C17 N4 C16 117.3(3) . . ?
C17 N4 Co1 118.5(3) . 2_666 ?
C16 N4 Co1 124.2(3) . 2_666 ?
C10 N3 C11 117.0(3) . . ?
C10 N3 Co1 131.8(2) . . ?
C11 N3 Co1 110.8(2) . . ?
C34 N8 C35 117.2(3) . . ?
C34 N8 Co2 119.0(3) . 1_455 ?
C35 N8 Co2 123.5(3) . 1_455 ?
C21 N6 C25 121.3(4) . . ?
C21 N6 C20 131.5(4) . . ?
C25 N6 C20 107.0(4) . . ?
C2 N1 C1 104.2(4) . . ?
C6 N2 C2 121.4(4) . . ?
C6 N2 C7 131.8(4) . . ?
C2 N2 C7 106.6(4) . . ?
N7 C28 C27 123.2(3) . . ?
N7 C28 C31 117.3(3) . . ?
C27 C28 C31 119.5(3) . . ?
O2 C13 O1 125.3(3) . . ?
O2 C13 C11 118.2(3) . . ?
O1 C13 C11 116.6(3) . . ?
O8 N9 O7 118.6(5) . . ?
O8 N9 O6 122.5(5) . . ?
O7 N9 O6 118.9(5) . . ?
C33 C32 C36 117.9(3) . . ?
C33 C32 C29 119.3(3) . . ?
C36 C32 C29 122.8(3) . . ?
N7 C29 C30 122.3(3) . . ?
N7 C29 C32 118.6(3) . . ?
C30 C29 C32 118.9(3) . . ?
C25 N5 C19 105.2(4) . . ?
O4 C31 O3 125.5(3) . . ?
O4 C31 C28 117.6(3) . . ?
O3 C31 C28 116.8(3) . . ?
N3 C11 C12 123.9(3) . . ?
N3 C11 C13 115.1(3) . . ?
C12 C11 C13 120.9(3) . . ?
C27 C26 C30 117.2(3) . . ?
C27 C26 C20 120.3(3) . . ?
C30 C26 C20 122.5(4) . . ?
C28 C27 C26 119.6(3) . . ?
C28 C27 H27A 120.2 . . ?
C26 C27 H27A 120.2 . . ?
N3 C10 C9 122.5(3) . . ?
N3 C10 C14 118.8(3) . . ?
C9 C10 C14 118.6(3) . . ?
C1 C7 N2 103.7(4) . . ?
C1 C7 C8 133.0(4) . . ?
N2 C7 C8 123.0(4) . . ?
C18 C14 C15 117.7(3) . . ?
C18 C14 C10 118.6(3) . . ?
C15 C14 C10 123.7(3) . . ?
C17 C18 C14 119.2(4) . . ?
C17 C18 H18A 120.4 . . ?
C14 C18 H18A 120.4 . . ?
N4 C16 C15 122.6(3) . . ?
N4 C16 H16A 118.7 . . ?
C15 C16 H16A 118.7 . . ?
C29 C30 C26 119.8(3) . . ?
C29 C30 H30A 120.1 . . ?
C26 C30 H30A 120.1 . . ?
N8 C34 C33 122.9(4) . . ?
N8 C34 H34A 118.5 . . ?
C33 C34 H34A 118.5 . . ?
C9 C8 C12 117.0(3) . . ?
C9 C8 C7 120.7(4) . . ?
C12 C8 C7 122.3(4) . . ?
C8 C9 C10 120.4(4) . . ?
C8 C9 H9A 119.8 . . ?
C10 C9 H9A 119.8 . . ?
N4 C17 C18 123.5(4) . . ?
N4 C17 H17A 118.2 . . ?
C18 C17 H17A 118.2 . . ?
C11 C12 C8 119.2(3) . . ?
C11 C12 H12A 120.4 . . ?
C8 C12 H12A 120.4 . . ?
C32 C36 C35 118.8(4) . . ?
C32 C36 H36A 120.6 . . ?
C35 C36 H36A 120.6 . . ?
C32 C33 C34 119.9(4) . . ?
C32 C33 H33A 120.1 . . ?
C34 C33 H33A 120.1 . . ?
N1 C2 N2 111.6(4) . . ?
N1 C2 C3 129.4(5) . . ?
N2 C2 C3 119.0(5) . . ?
C19 C20 N6 103.7(4) . . ?
C19 C20 C26 131.7(4) . . ?
N6 C20 C26 124.5(4) . . ?
C16 C15 C14 119.4(3) . . ?
C16 C15 H15A 120.3 . . ?
C14 C15 H15A 120.3 . . ?
N5 C25 N6 110.7(4) . . ?
N5 C25 C24 130.2(5) . . ?
N6 C25 C24 119.1(5) . . ?
N8 C35 C36 123.3(4) . . ?
N8 C35 H35A 118.4 . . ?
C36 C35 H35A 118.4 . . ?
N1 C1 C7 114.0(4) . . ?
N1 C1 Cl1 120.3(4) . . ?
C7 C1 Cl1 125.7(3) . . ?
C23 C24 C25 118.8(5) . . ?
C23 C24 H24A 120.6 . . ?
C25 C24 H24A 120.6 . . ?
N5 C19 C20 113.4(5) . . ?
N5 C19 Cl2 120.5(4) . . ?
C20 C19 Cl2 126.0(4) . . ?
C4 C3 C2 118.7(5) . . ?
C4 C3 H3A 120.7 . . ?
C2 C3 H3A 120.7 . . ?
C5 C6 N2 119.2(6) . . ?
C5 C6 H6A 120.4 . . ?
N2 C6 H6A 120.4 . . ?
C22 C21 N6 119.6(5) . . ?
C22 C21 H21A 120.2 . . ?
N6 C21 H21A 120.2 . . ?
C24 C23 C22 121.2(5) . . ?
C24 C23 H23A 119.4 . . ?
C22 C23 H23A 119.4 . . ?
C3 C4 C5 121.1(5) . . ?
C3 C4 H4A 119.5 . . ?
C5 C4 H4A 119.5 . . ?
C6 C5 C4 120.5(6) . . ?
C6 C5 H5A 119.8 . . ?
C4 C5 H5A 119.8 . . ?
C21 C22 C23 119.7(6) . . ?
C21 C22 H22A 120.1 . . ?
C23 C22 H22A 120.1 . . ?

loop_
_geom_bond_atom_site_label_1
_geom_bond_atom_site_label_2
_geom_bond_distance
_geom_bond_site_symmetry_2
_geom_bond_publ_flag
Co2 O5 2.056(3) 2_767 ?
Co2 O5 2.056(3) . ?
Co2 O2 2.139(2) . ?
Co2 O2 2.139(2) 2_767 ?
Co2 N8 2.193(3) 2_667 ?
Co2 N8 2.193(3) 1_655 ?
Co1 O1 2.049(3) . ?
Co1 O3 2.050(3) . ?
Co1 O6 2.071(3) . ?
Co1 N4 2.154(3) 2_666 ?
Co1 N3 2.213(3) . ?
Co1 N7 2.223(3) . ?
Cl1 C1 1.710(5) . ?
Cl2 C19 1.706(5) . ?
O2 C13 1.244(4) . ?
O5 H2 0.72(6) . ?
O5 H1 0.84(8) . ?
O1 C13 1.250(4) . ?
O3 C31 1.264(5) . ?
O6 N9 1.245(5) . ?
N7 C29 1.342(4) . ?
N7 C28 1.350(4) . ?
O9 H4 0.8497 . ?
O9 H3 0.8504 . ?
N4 C17 1.338(5) . ?
N4 C16 1.344(5) . ?
N4 Co1 2.154(3) 2_666 ?
O4 C31 1.232(5) . ?
N3 C10 1.339(5) . ?
N3 C11 1.354(5) . ?
N8 C34 1.328(5) . ?
N8 C35 1.336(5) . ?
N8 Co2 2.193(3) 1_455 ?
N6 C21 1.365(7) . ?
N6 C25 1.385(6) . ?
N6 C20 1.400(6) . ?
N1 C2 1.328(7) . ?
N1 C1 1.351(6) . ?
N2 C6 1.364(7) . ?
N2 C2 1.385(6) . ?
N2 C7 1.396(6) . ?
C28 C27 1.378(5) . ?
C28 C31 1.522(5) . ?
C13 C11 1.519(5) . ?
N9 O8 1.195(7) . ?
N9 O7 1.202(7) . ?
C32 C33 1.376(6) . ?
C32 C36 1.379(5) . ?
C32 C29 1.493(5) . ?
C29 C30 1.392(5) . ?
N5 C25 1.343(7) . ?
N5 C19 1.339(6) . ?
C11 C12 1.378(5) . ?
C26 C27 1.393(5) . ?
C26 C30 1.401(5) . ?
C26 C20 1.458(5) . ?
C27 H27A 0.9300 . ?
C10 C9 1.392(5) . ?
C10 C14 1.489(5) . ?
C7 C1 1.362(7) . ?
C7 C8 1.471(5) . ?
C14 C18 1.386(5) . ?
C14 C15 1.390(5) . ?
C18 C17 1.379(6) . ?
C18 H18A 0.9300 . ?
C16 C15 1.387(5) . ?
C16 H16A 0.9300 . ?
C30 H30A 0.9300 . ?
C34 C33 1.383(5) . ?
C34 H34A 0.9300 . ?
C8 C9 1.395(6) . ?
C8 C12 1.398(5) . ?
C9 H9A 0.9300 . ?
C17 H17A 0.9300 . ?
C12 H12A 0.9300 . ?
C36 C35 1.393(5) . ?
C36 H36A 0.9300 . ?
C33 H33A 0.9300 . ?
C2 C3 1.419(7) . ?
C20 C19 1.377(6) . ?
C15 H15A 0.9300 . ?
C25 C24 1.400(7) . ?
C35 H35A 0.9300 . ?
C24 C23 1.344(10) . ?
C24 H24A 0.9300 . ?
C3 C4 1.339(10) . ?
C3 H3A 0.9300 . ?
C6 C5 1.356(8) . ?
C6 H6A 0.9300 . ?
C21 C22 1.348(7) . ?
C21 H21A 0.9300 . ?
C23 C22 1.414(9) . ?
C23 H23A 0.9300 . ?
C4 C5 1.409(10) . ?
C4 H4A 0.9300 . ?
C5 H5A 0.9300 . ?
C22 H22A 0.9300 . ?

loop_
_geom_torsion_atom_site_label_1
_geom_torsion_atom_site_label_2
_geom_torsion_atom_site_label_3
_geom_torsion_atom_site_label_4
_geom_torsion
_geom_torsion_site_symmetry_1
_geom_torsion_site_symmetry_2
_geom_torsion_site_symmetry_3
_geom_torsion_site_symmetry_4
_geom_torsion_publ_flag
C29 N7 C28 C27 1.2(5) . . . . ?
Co1 N7 C28 C27 -179.9(3) . . . . ?
C29 N7 C28 C31 -178.8(3) . . . . ?
Co1 N7 C28 C31 0.0(4) . . . . ?
Co2 O2 C13 O1 0.8(5) . . . . ?
Co2 O2 C13 C11 -179.2(2) . . . . ?
Co1 O1 C13 O2 -172.6(3) . . . . ?
Co1 O1 C13 C11 7.5(5) . . . . ?
Co1 O6 N9 O8 -25.1(7) . . . . ?
Co1 O6 N9 O7 156.5(5) . . . . ?
C28 N7 C29 C30 -1.5(5) . . . . ?
Co1 N7 C29 C30 -179.9(3) . . . . ?
C28 N7 C29 C32 174.3(3) . . . . ?
Co1 N7 C29 C32 -4.1(5) . . . . ?
C33 C32 C29 N7 -78.4(5) . . . . ?
C36 C32 C29 N7 101.9(4) . . . . ?
C33 C32 C29 C30 97.5(5) . . . . ?
C36 C32 C29 C30 -82.1(5) . . . . ?
Co1 O3 C31 O4 -176.1(4) . . . . ?
Co1 O3 C31 C28 2.6(5) . . . . ?
N7 C28 C31 O4 177.1(4) . . . . ?
C27 C28 C31 O4 -2.9(6) . . . . ?
N7 C28 C31 O3 -1.7(5) . . . . ?
C27 C28 C31 O3 178.3(4) . . . . ?
C10 N3 C11 C12 0.1(6) . . . . ?
Co1 N3 C11 C12 174.1(3) . . . . ?
C10 N3 C11 C13 178.3(3) . . . . ?
Co1 N3 C11 C13 -7.7(4) . . . . ?
O2 C13 C11 N3 -179.0(3) . . . . ?
O1 C13 C11 N3 0.9(5) . . . . ?
O2 C13 C11 C12 -0.7(5) . . . . ?
O1 C13 C11 C12 179.2(4) . . . . ?
N7 C28 C27 C26 0.2(6) . . . . ?
C31 C28 C27 C26 -179.7(4) . . . . ?
C30 C26 C27 C28 -1.5(6) . . . . ?
C20 C26 C27 C28 -179.8(4) . . . . ?
C11 N3 C10 C9 -1.1(6) . . . . ?
Co1 N3 C10 C9 -173.5(3) . . . . ?
C11 N3 C10 C14 175.1(3) . . . . ?
Co1 N3 C10 C14 2.7(5) . . . . ?
C6 N2 C7 C1 -172.6(5) . . . . ?
C2 N2 C7 C1 1.4(5) . . . . ?
C6 N2 C7 C8 13.7(8) . . . . ?
C2 N2 C7 C8 -172.3(4) . . . . ?
N3 C10 C14 C18 -118.9(4) . . . . ?
C9 C10 C14 C18 57.5(5) . . . . ?
N3 C10 C14 C15 61.5(5) . . . . ?
C9 C10 C14 C15 -122.1(4) . . . . ?
C15 C14 C18 C17 -3.2(6) . . . . ?
C10 C14 C18 C17 177.1(4) . . . . ?
C17 N4 C16 C15 -3.9(5) . . . . ?
Co1 N4 C16 C15 175.7(3) 2_666 . . . ?
N7 C29 C30 C26 0.2(6) . . . . ?
C32 C29 C30 C26 -175.6(4) . . . . ?
C27 C26 C30 C29 1.3(6) . . . . ?
C20 C26 C30 C29 179.5(4) . . . . ?
C35 N8 C34 C33 3.3(6) . . . . ?
Co2 N8 C34 C33 177.9(3) 1_455 . . . ?
C1 C7 C8 C9 -132.6(5) . . . . ?
N2 C7 C8 C9 39.1(7) . . . . ?
C1 C7 C8 C12 47.4(7) . . . . ?
N2 C7 C8 C12 -140.9(4) . . . . ?
C12 C8 C9 C10 0.3(7) . . . . ?
C7 C8 C9 C10 -179.7(4) . . . . ?
N3 C10 C9 C8 0.9(7) . . . . ?
C14 C10 C9 C8 -175.4(4) . . . . ?
C16 N4 C17 C18 2.5(6) . . . . ?
Co1 N4 C17 C18 -177.2(3) 2_666 . . . ?
C14 C18 C17 N4 1.1(7) . . . . ?
N3 C11 C12 C8 1.1(6) . . . . ?
C13 C11 C12 C8 -177.1(4) . . . . ?
C9 C8 C12 C11 -1.2(6) . . . . ?
C7 C8 C12 C11 178.8(4) . . . . ?
C33 C32 C36 C35 1.4(6) . . . . ?
C29 C32 C36 C35 -178.9(4) . . . . ?
C36 C32 C33 C34 0.4(6) . . . . ?
C29 C32 C33 C34 -179.3(4) . . . . ?
N8 C34 C33 C32 -2.9(7) . . . . ?
C1 N1 C2 N2 -0.2(5) . . . . ?
C1 N1 C2 C3 179.7(5) . . . . ?
C6 N2 C2 N1 173.9(5) . . . . ?
C7 N2 C2 N1 -0.8(5) . . . . ?
C6 N2 C2 C3 -5.9(7) . . . . ?
C7 N2 C2 C3 179.3(4) . . . . ?
C21 N6 C20 C19 -173.6(5) . . . . ?
C25 N6 C20 C19 1.2(5) . . . . ?
C21 N6 C20 C26 9.6(8) . . . . ?
C25 N6 C20 C26 -175.6(4) . . . . ?
C27 C26 C20 C19 38.5(8) . . . . ?
C30 C26 C20 C19 -139.7(5) . . . . ?
C27 C26 C20 N6 -145.7(4) . . . . ?
C30 C26 C20 N6 36.1(7) . . . . ?
N4 C16 C15 C14 1.8(6) . . . . ?
C18 C14 C15 C16 1.8(5) . . . . ?
C10 C14 C15 C16 -178.5(3) . . . . ?
C19 N5 C25 N6 0.2(6) . . . . ?
C19 N5 C25 C24 179.8(5) . . . . ?
C21 N6 C25 N5 174.5(5) . . . . ?
C20 N6 C25 N5 -0.9(5) . . . . ?
C21 N6 C25 C24 -5.1(7) . . . . ?
C20 N6 C25 C24 179.5(4) . . . . ?
C34 N8 C35 C36 -1.4(6) . . . . ?
Co2 N8 C35 C36 -175.7(3) 1_455 . . . ?
C32 C36 C35 N8 -1.0(7) . . . . ?
C2 N1 C1 C7 1.2(6) . . . . ?
C2 N1 C1 Cl1 178.0(3) . . . . ?
N2 C7 C1 N1 -1.6(5) . . . . ?
C8 C7 C1 N1 171.2(4) . . . . ?
N2 C7 C1 Cl1 -178.3(3) . . . . ?
C8 C7 C1 Cl1 -5.5(8) . . . . ?
N5 C25 C24 C23 -176.8(6) . . . . ?
N6 C25 C24 C23 2.7(8) . . . . ?
C25 N5 C19 C20 0.6(6) . . . . ?
C25 N5 C19 Cl2 178.0(4) . . . . ?
N6 C20 C19 N5 -1.1(6) . . . . ?
C26 C20 C19 N5 175.3(5) . . . . ?
N6 C20 C19 Cl2 -178.3(4) . . . . ?
C26 C20 C19 Cl2 -1.9(8) . . . . ?
N1 C2 C3 C4 -175.4(6) . . . . ?
N2 C2 C3 C4 4.4(8) . . . . ?
C2 N2 C6 C5 3.8(8) . . . . ?
C7 N2 C6 C5 177.1(5) . . . . ?
C25 N6 C21 C22 3.8(8) . . . . ?
C20 N6 C21 C22 177.9(6) . . . . ?
C25 C24 C23 C22 0.8(9) . . . . ?
C2 C3 C4 C5 -1.0(9) . . . . ?
N2 C6 C5 C4 -0.3(10) . . . . ?
C3 C4 C5 C6 -1.1(11) . . . . ?
N6 C21 C22 C23 -0.2(10) . . . . ?
C24 C23 C22 C21 -2.1(11) . . . . ?
